data_7223603
loop_
_publ_author_name
'Ge, Feijie'
'Dan, Yi'
'Al-Khafaji, Yahya'
'Prior, Timothy J.'
'Jiang, Long'
'Elsegood, Mark Robert James'
'Redshaw, Carl'

_publ_section_title
;
 Vanadyl phenolate complexes for ring opening homo- and co-polymerisation
 of &#xF065;epsilon-caprolactone, L-lactide and rac-lactide
;
_journal_name_full 'RSC Adv.'
_journal_paper_doi 10.1039/C5RA24816G
_journal_year 2015
_chemical_formula_moiety 'C72 H104 O8 V2, 2(C H2 Cl2)'
_chemical_formula_sum 'C74 H108 Cl4 O8 V2'
_chemical_formula_weight 1369.28
_chemical_name_systematic
; 
 ? 
;
_space_group_crystal_system monoclinic
_space_group_IT_number 14
_space_group_name_Hall '-P 2yn'
_space_group_name_H-M_alt 'P 1 21/n 1'
_symmetry_space_group_name_Hall '-P 2yn'
_symmetry_space_group_name_H-M 'P 1 21/n 1'
_atom_sites_solution_hydrogens geom
_atom_sites_solution_primary direct
_atom_sites_solution_secondary difmap
_audit_creation_method SHELXL-2014/7
_audit_update_record
;
2015-06-02 deposited with the CCDC.
2015-12-18 downloaded from the CCDC.
;
_cell_angle_alpha 90
_cell_angle_beta 104.2670(10)
_cell_angle_gamma 90
_cell_formula_units_Z 4
_cell_length_a 21.4616(15)
_cell_length_b 14.3723(10)
_cell_length_c 25.6780(18)
_cell_measurement_reflns_used 81355
_cell_measurement_temperature 100(2)
_cell_measurement_theta_max 27.5
_cell_measurement_theta_min 2.2
_cell_volume 7676.2(9)
_computing_cell_refinement
; 
Rigaku CrystalClear-SM Expert 3.1 b27 
;
_computing_data_collection
; 
Rigaku CrystalClear-SM Expert 3.1 b27 
;
_computing_data_reduction
; 
Rigaku CrystalClear-SM Expert 3.1 b27 
;
_computing_molecular_graphics 'Bruker SHELXTL'
_computing_publication_material 'Bruker SHELXTL'
_computing_structure_refinement 'SHELXL-2014/7 (Sheldrick, 2014)'
_computing_structure_solution 'SHELXS (Sheldrick, 2008)'
_diffrn_ambient_temperature 100(2)
_diffrn_detector CCD
_diffrn_detector_area_resol_mean 28.5714
_diffrn_measured_fraction_theta_full 0.996
_diffrn_measured_fraction_theta_max 0.992
_diffrn_measurement_device
;
AFC12 (Right): Kappa 3 circle
;
_diffrn_measurement_device_type
; 
Rigaku CrystalClear-SM Expert 3.1 b27 
;
_diffrn_measurement_method 'profile data from \w-scans'
_diffrn_measurement_specimen_support MiTeGen
_diffrn_radiation_monochromator Mirrors
_diffrn_radiation_type MoK\a
_diffrn_radiation_wavelength 0.71073
_diffrn_reflns_av_R_equivalents 0.0729
_diffrn_reflns_av_unetI/netI 0.0408
_diffrn_reflns_laue_measured_fraction_full 0.996
_diffrn_reflns_laue_measured_fraction_max 0.992
_diffrn_reflns_limit_h_max 27
_diffrn_reflns_limit_h_min -27
_diffrn_reflns_limit_k_max 18
_diffrn_reflns_limit_k_min -18
_diffrn_reflns_limit_l_max 33
_diffrn_reflns_limit_l_min -33
_diffrn_reflns_number 91396
_diffrn_reflns_point_group_measured_fraction_full 0.996
_diffrn_reflns_point_group_measured_fraction_max 0.992
_diffrn_reflns_theta_full 25.242
_diffrn_reflns_theta_max 27.492
_diffrn_reflns_theta_min 2.392
_diffrn_source 'Sealed Tube'
_diffrn_standards_decay_% 0
_diffrn_standards_interval_count 0
_diffrn_standards_interval_time 0
_diffrn_standards_number 0
_exptl_absorpt_coefficient_mu 0.432
_exptl_absorpt_correction_T_max 1.000
_exptl_absorpt_correction_T_min 0.678
_exptl_absorpt_correction_type multi-scan
_exptl_absorpt_process_details
;
A multi-scan absorption correction was implemented
within Rigaku CrystalClear.  
;
_exptl_crystal_colour 'Dark Red'
_exptl_crystal_density_diffrn 1.185
_exptl_crystal_description Blade
_exptl_crystal_F_000 2920
_exptl_crystal_size_max 0.100
_exptl_crystal_size_mid 0.070
_exptl_crystal_size_min 0.020
_refine_diff_density_max 0.861
_refine_diff_density_min -0.411
_refine_diff_density_rms 0.069
_refine_ls_extinction_method none
_refine_ls_goodness_of_fit_ref 1.036
_refine_ls_hydrogen_treatment constr
_refine_ls_matrix_type full
_refine_ls_number_parameters 794
_refine_ls_number_reflns 17489
_refine_ls_number_restraints 68
_refine_ls_restrained_S_all 1.040
_refine_ls_R_factor_all 0.0762
_refine_ls_R_factor_gt 0.0541
_refine_ls_shift/su_max 0.001
_refine_ls_shift/su_mean 0.000
_refine_ls_structure_factor_coef Fsqd
_refine_ls_weighting_details 'w=1/[\s^2^(Fo^2^)+(0.0825P)^2^+5.3967P] where P=(Fo^2^+2Fc^2^)/3'
_refine_ls_weighting_scheme calc
_refine_ls_wR_factor_gt 0.1439
_refine_ls_wR_factor_ref 0.1615
_reflns_Friedel_coverage 0.000
_reflns_number_gt 13364
_reflns_number_total 17489
_reflns_threshold_expression 'I > 2\s(I)'
_cod_data_source_file c5ra24816g2.cif
_cod_data_source_block 5_2
_cod_depositor_comments
;
The following automatic conversions were performed:

'_exptl_absorpt_correction_type' value 'Multi-scan' changed to
'multi-scan' according to
/usr/data/users/saulius/crontab/automatic-downloads/rss-feeds/RSC/lib/dictionaries/cif_core.dic
dictionary named 'cif_core.dic' version 2.4.2 from 2011-04-26.

Automatic conversion script
Id: cif_fix_values 4268 2015-11-12 08:31:59Z antanas 
;
_cod_database_code 7223603
_shelx_shelxl_version_number 2014/7
_shelx_space_group_comment
; 
The symmetry employed for this shelxl refinement is uniquely defined 
by the following loop, which should always be used as a source of 
symmetry information in preference to the above space-group names. 
They are only intended as comments. 
;
_shelx_estimated_absorpt_t_min 0.958
_shelx_estimated_absorpt_t_max 0.991

loop_
_space_group_symop_operation_xyz
'x, y, z'
'-x+1/2, y+1/2, -z+1/2'
'-x, -y, -z'
'x-1/2, -y-1/2, z-1/2'

loop_
_atom_site_label
_atom_site_type_symbol
_atom_site_fract_x
_atom_site_fract_y
_atom_site_fract_z
_atom_site_U_iso_or_equiv
_atom_site_adp_type
_atom_site_occupancy
_atom_site_site_symmetry_order
_atom_site_calc_flag
_atom_site_refinement_flags_posn
_atom_site_refinement_flags_adp
_atom_site_refinement_flags_occupancy
_atom_site_disorder_assembly
_atom_site_disorder_group
V1 V 0.62741(2) 0.31419(3) 0.85523(2) 0.02478(9) Uani 1 1 d . . . . .
V2 V 0.28778(2) -0.05016(3) 0.57578(2) 0.02582(9) Uani 1 1 d . . . . .
O1 O 0.59101(7) 0.26977(10) 0.90609(6) 0.0250(3) Uani 1 1 d . . . . .
O2 O 0.58370(7) 0.27876(11) 0.78951(6) 0.0274(3) Uani 1 1 d . . . . .
O3 O 0.23796(7) -0.05796(10) 0.62221(6) 0.0272(3) Uani 1 1 d . . . . .
O4 O 0.35380(7) 0.02871(11) 0.59614(6) 0.0286(3) Uani 1 1 d . . . . .
O5 O 0.69720(8) 0.26991(12) 0.86513(7) 0.0336(4) Uani 1 1 d . . . . .
O7 O 0.24479(8) -0.01550(12) 0.51951(7) 0.0353(4) Uani 1 1 d . . . . .
C1 C 0.59164(10) 0.17891(14) 0.92347(8) 0.0230(4) Uani 1 1 d . . . . .
C2 C 0.62612(10) 0.15388(15) 0.97568(8) 0.0248(4) Uani 1 1 d . . . . .
C3 C 0.62631(10) 0.05941(15) 0.98864(8) 0.0262(4) Uani 1 1 d . . . . .
H3 H 0.6497 0.0404 1.0234 0.031 Uiso 1 1 calc R U . . .
C4 C 0.59394(10) -0.00881(15) 0.95314(8) 0.0253(4) Uani 1 1 d . . . . .
C5 C 0.55790(10) 0.02079(15) 0.90330(8) 0.0244(4) Uani 1 1 d . . . . .
H5 H 0.5341 -0.0238 0.8791 0.029 Uiso 1 1 calc R U . . .
C6 C 0.55561(9) 0.11352(15) 0.88778(8) 0.0231(4) Uani 1 1 d . . . . .
C7 C 0.66179(11) 0.22552(16) 1.01688(9) 0.0301(5) Uani 1 1 d . . . . .
C8 C 0.71861(13) 0.2681(2) 0.99926(11) 0.0425(6) Uani 1 1 d . . . . .
H8A H 0.7027 0.3031 0.9659 0.064 Uiso 1 1 calc R U . . .
H8B H 0.7473 0.2185 0.9933 0.064 Uiso 1 1 calc R U . . .
H8C H 0.7422 0.3101 1.0274 0.064 Uiso 1 1 calc R U . . .
C9 C 0.61584(13) 0.30341(18) 1.02510(10) 0.0395(6) Uani 1 1 d . . . . .
H9A H 0.5989 0.3359 0.9910 0.059 Uiso 1 1 calc R U . . .
H9B H 0.6392 0.3476 1.0520 0.059 Uiso 1 1 calc R U . . .
H9C H 0.5802 0.2763 1.0376 0.059 Uiso 1 1 calc R U . . .
C10 C 0.68932(14) 0.18054(19) 1.07195(10) 0.0427(6) Uani 1 1 d . . . . .
H10A H 0.7094 0.2285 1.0978 0.064 Uiso 1 1 calc R U . . .
H10B H 0.7216 0.1340 1.0689 0.064 Uiso 1 1 calc R U . . .
H10C H 0.6546 0.1504 1.0843 0.064 Uiso 1 1 calc R U . . .
C11 C 0.59431(11) -0.11170(16) 0.96844(9) 0.0298(5) Uani 1 1 d . . . . .
C12 C 0.64585(12) -0.13360(17) 1.01961(9) 0.0345(5) Uani 1 1 d . . . . .
H12A H 0.6878 -0.1122 1.0156 0.052 Uiso 1 1 calc R U . . .
H12B H 0.6474 -0.2009 1.0259 0.052 Uiso 1 1 calc R U . . .
H12C H 0.6355 -0.1018 1.0502 0.052 Uiso 1 1 calc R U . . .
C13 C 0.52813(12) -0.13705(18) 0.97738(11) 0.0395(6) Uani 1 1 d . . . . .
H13A H 0.5188 -0.0970 1.0054 0.059 Uiso 1 1 calc R U . . .
H13B H 0.5283 -0.2023 0.9886 0.059 Uiso 1 1 calc R U . . .
H13C H 0.4951 -0.1281 0.9438 0.059 Uiso 1 1 calc R U . . .
C14 C 0.60833(14) -0.17220(17) 0.92319(10) 0.0410(6) Uani 1 1 d . . . . .
H14A H 0.5744 -0.1629 0.8902 0.061 Uiso 1 1 calc R U . . .
H14B H 0.6095 -0.2379 0.9337 0.061 Uiso 1 1 calc R U . . .
H14C H 0.6499 -0.1544 0.9169 0.061 Uiso 1 1 calc R U . . .
C15 C 0.51513(9) 0.14353(15) 0.83278(8) 0.0228(4) Uani 1 1 d . . . . .
H15 H 0.5112 0.2128 0.8338 0.027 Uiso 1 1 calc R U . . .
C16 C 0.58202(10) 0.19103(15) 0.76755(8) 0.0263(4) Uani 1 1 d . . . . .
C17 C 0.60885(11) 0.17368(17) 0.72369(9) 0.0311(5) Uani 1 1 d . . . . .
C18 C 0.60494(12) 0.08266(18) 0.70449(10) 0.0370(5) Uani 1 1 d . . . . .
H18 H 0.6232 0.0690 0.6752 0.044 Uiso 1 1 calc R U . . .
C19 C 0.57572(12) 0.01070(17) 0.72581(10) 0.0343(5) Uani 1 1 d . . . . .
C20 C 0.54850(10) 0.03174(16) 0.76826(9) 0.0279(4) Uani 1 1 d . . . . .
H20 H 0.5282 -0.0164 0.7834 0.033 Uiso 1 1 calc R U . . .
C21 C 0.55017(9) 0.12089(15) 0.78905(8) 0.0243(4) Uani 1 1 d . . . . .
C22 C 0.64022(12) 0.25138(18) 0.69714(10) 0.0357(5) Uani 1 1 d . . . . .
C23 C 0.70273(13) 0.2844(2) 0.73568(11) 0.0450(6) Uani 1 1 d . . . . .
H23A H 0.7230 0.3318 0.7179 0.068 Uiso 1 1 calc R U . . .
H23B H 0.7320 0.2314 0.7458 0.068 Uiso 1 1 calc R U . . .
H23C H 0.6931 0.3109 0.7680 0.068 Uiso 1 1 calc R U . . .
C24 C 0.59374(14) 0.3327(2) 0.68064(11) 0.0448(6) Uani 1 1 d . . . . .
H24A H 0.5537 0.3102 0.6568 0.067 Uiso 1 1 calc R U . . .
H24B H 0.6132 0.3795 0.6618 0.067 Uiso 1 1 calc R U . . .
H24C H 0.5845 0.3606 0.7128 0.067 Uiso 1 1 calc R U . . .
C25 C 0.65762(15) 0.2164(2) 0.64596(11) 0.0487(7) Uani 1 1 d . . . . .
H25A H 0.6188 0.1931 0.6206 0.073 Uiso 1 1 calc R U . . .
H25B H 0.6892 0.1660 0.6552 0.073 Uiso 1 1 calc R U . . .
H25C H 0.6759 0.2676 0.6294 0.073 Uiso 1 1 calc R U . . .
C26 C 0.56876(15) -0.0883(2) 0.70276(12) 0.0478(7) Uani 1 1 d . U . . .
C27 C 0.6008(3) -0.0983(3) 0.65577(19) 0.0993(18) Uani 1 1 d . U . . .
H27A H 0.6476 -0.0947 0.6693 0.149 Uiso 1 1 calc R U . . .
H27B H 0.5861 -0.0481 0.6298 0.149 Uiso 1 1 calc R U . . .
H27C H 0.5891 -0.1585 0.6381 0.149 Uiso 1 1 calc R U . . .
C28 C 0.49642(17) -0.1094(2) 0.68072(12) 0.0550(8) Uani 1 1 d . U . . .
H28A H 0.4911 -0.1730 0.6666 0.082 Uiso 1 1 calc R U . . .
H28B H 0.4779 -0.0654 0.6519 0.082 Uiso 1 1 calc R U . . .
H28C H 0.4744 -0.1032 0.7097 0.082 Uiso 1 1 calc R U . . .
C29 C 0.59797(15) -0.1582(2) 0.74693(14) 0.0556(8) Uani 1 1 d . U . . .
H29A H 0.5929 -0.2213 0.7321 0.083 Uiso 1 1 calc R U . . .
H29B H 0.5759 -0.1534 0.7760 0.083 Uiso 1 1 calc R U . . .
H29C H 0.6438 -0.1445 0.7610 0.083 Uiso 1 1 calc R U . . .
C30 C 0.44670(10) 0.10454(14) 0.81879(8) 0.0232(4) Uani 1 1 d . . . . .
C31 C 0.41168(10) 0.10723(15) 0.76520(8) 0.0238(4) Uani 1 1 d . . . . .
H31 H 0.4322 0.1290 0.7387 0.029 Uiso 1 1 calc R U . . .
C32 C 0.34785(10) 0.07916(14) 0.74935(8) 0.0225(4) Uani 1 1 d . . . . .
C33 C 0.31825(10) 0.04626(15) 0.78816(8) 0.0257(4) Uani 1 1 d . . . . .
H33 H 0.2750 0.0253 0.7780 0.031 Uiso 1 1 calc R U . . .
C34 C 0.35197(11) 0.04410(17) 0.84167(9) 0.0301(5) Uani 1 1 d . . . . .
H34 H 0.3314 0.0224 0.8681 0.036 Uiso 1 1 calc R U . . .
C35 C 0.41558(10) 0.07335(16) 0.85706(8) 0.0276(4) Uani 1 1 d . . . . .
H35 H 0.4380 0.0721 0.8939 0.033 Uiso 1 1 calc R U . . .
C36 C 0.31455(9) 0.07395(14) 0.68948(8) 0.0222(4) Uani 1 1 d . . . . .
H36 H 0.3264 0.0122 0.6768 0.027 Uiso 1 1 calc R U . . .
C37 C 0.20507(10) 0.00745(14) 0.64433(8) 0.0233(4) Uani 1 1 d . . . . .
C38 C 0.13743(10) 0.00263(15) 0.63591(8) 0.0264(4) Uani 1 1 d . . . . .
C39 C 0.10896(10) 0.07294(16) 0.65946(8) 0.0268(4) Uani 1 1 d . . . . .
H39 H 0.0635 0.0722 0.6538 0.032 Uiso 1 1 calc R U . . .
C40 C 0.14336(10) 0.14480(15) 0.69098(8) 0.0257(4) Uani 1 1 d . . . . .
C41 C 0.20961(10) 0.14366(15) 0.69959(8) 0.0245(4) Uani 1 1 d . . . . .
H41 H 0.2342 0.1908 0.7212 0.029 Uiso 1 1 calc R U . . .
C42 C 0.24138(9) 0.07528(14) 0.67741(8) 0.0223(4) Uani 1 1 d . . . . .
C43 C 0.09717(11) -0.07605(18) 0.60380(9) 0.0336(5) Uani 1 1 d . . . . .
C44 C 0.09989(13) -0.0730(2) 0.54437(10) 0.0400(6) Uani 1 1 d . . . . .
H44A H 0.0724 -0.1222 0.5244 0.060 Uiso 1 1 calc R U . . .
H44B H 0.1443 -0.0827 0.5419 0.060 Uiso 1 1 calc R U . . .
H44C H 0.0847 -0.0123 0.5290 0.060 Uiso 1 1 calc R U . . .
C45 C 0.02614(12) -0.0680(2) 0.60467(12) 0.0477(7) Uani 1 1 d . . . . .
H45A H 0.0223 -0.0706 0.6419 0.072 Uiso 1 1 calc R U . . .
H45B H 0.0019 -0.1195 0.5842 0.072 Uiso 1 1 calc R U . . .
H45C H 0.0088 -0.0087 0.5885 0.072 Uiso 1 1 calc R U . . .
C46 C 0.12156(14) -0.17082(18) 0.62812(11) 0.0430(6) Uani 1 1 d . . . . .
H46A H 0.1183 -0.1735 0.6655 0.065 Uiso 1 1 calc R U . . .
H46B H 0.1665 -0.1790 0.6270 0.065 Uiso 1 1 calc R U . . .
H46C H 0.0954 -0.2205 0.6074 0.065 Uiso 1 1 calc R U . . .
C47 C 0.10830(11) 0.22040(16) 0.71530(9) 0.0305(5) Uani 1 1 d D U . . .
C48 C 0.0621(2) 0.2745(3) 0.66920(16) 0.0523(11) Uani 0.745(5) 1 d D U P A 1
H48A H 0.0868 0.3030 0.6460 0.078 Uiso 0.745(5) 1 calc R U P A 1
H48B H 0.0303 0.2315 0.6481 0.078 Uiso 0.745(5) 1 calc R U P A 1
H48C H 0.0400 0.3233 0.6845 0.078 Uiso 0.745(5) 1 calc R U P A 1
C49 C 0.0689(2) 0.1777(2) 0.75014(17) 0.0442(10) Uani 0.745(5) 1 d D U P A 1
H49A H 0.0471 0.2270 0.7652 0.066 Uiso 0.745(5) 1 calc R U P A 1
H49B H 0.0369 0.1356 0.7285 0.066 Uiso 0.745(5) 1 calc R U P A 1
H49C H 0.0972 0.1428 0.7794 0.066 Uiso 0.745(5) 1 calc R U P A 1
C50 C 0.15470(19) 0.2920(3) 0.7490(2) 0.0544(12) Uani 0.745(5) 1 d D U P A 1
H50A H 0.1807 0.3204 0.7268 0.082 Uiso 0.745(5) 1 calc R U P A 1
H50B H 0.1299 0.3404 0.7618 0.082 Uiso 0.745(5) 1 calc R U P A 1
H50C H 0.1830 0.2607 0.7798 0.082 Uiso 0.745(5) 1 calc R U P A 1
C48X C 0.1146(5) 0.3110(6) 0.6901(5) 0.042(3) Uani 0.255(5) 1 d D U P A 2
H48D H 0.0922 0.3588 0.7057 0.063 Uiso 0.255(5) 1 calc R U P A 2
H48E H 0.1602 0.3273 0.6965 0.063 Uiso 0.255(5) 1 calc R U P A 2
H48F H 0.0956 0.3070 0.6514 0.063 Uiso 0.255(5) 1 calc R U P A 2
C49X C 0.0368(4) 0.1953(8) 0.7078(5) 0.047(3) Uani 0.255(5) 1 d D U P A 2
H49D H 0.0334 0.1350 0.7247 0.071 Uiso 0.255(5) 1 calc R U P A 2
H49E H 0.0157 0.2432 0.7246 0.071 Uiso 0.255(5) 1 calc R U P A 2
H49F H 0.0159 0.1917 0.6694 0.071 Uiso 0.255(5) 1 calc R U P A 2
C50X C 0.1389(6) 0.2222(8) 0.7768(4) 0.049(3) Uani 0.255(5) 1 d D U P A 2
H50D H 0.1338 0.1610 0.7921 0.073 Uiso 0.255(5) 1 calc R U P A 2
H50E H 0.1847 0.2371 0.7833 0.073 Uiso 0.255(5) 1 calc R U P A 2
H50F H 0.1174 0.2695 0.7936 0.073 Uiso 0.255(5) 1 calc R U P A 2
C51 C 0.35964(10) 0.12087(15) 0.61073(8) 0.0245(4) Uani 1 1 d . . . . .
C52 C 0.38847(10) 0.18585(16) 0.58266(8) 0.0269(4) Uani 1 1 d . . . . .
C53 C 0.39381(10) 0.27678(16) 0.60169(9) 0.0280(4) Uani 1 1 d . . . . .
H53 H 0.4126 0.3217 0.5831 0.034 Uiso 1 1 calc R U . . .
C54 C 0.37311(10) 0.30584(15) 0.64658(8) 0.0259(4) Uani 1 1 d . . . . .
C55 C 0.34584(10) 0.23885(15) 0.67305(8) 0.0239(4) Uani 1 1 d . . . . .
H55 H 0.3310 0.2569 0.7035 0.029 Uiso 1 1 calc R U . . .
C56 C 0.33943(9) 0.14676(15) 0.65671(8) 0.0232(4) Uani 1 1 d . . . . .
C57 C 0.41682(11) 0.15683(18) 0.53555(9) 0.0332(5) Uani 1 1 d . . . . .
C58 C 0.36543(13) 0.1154(2) 0.48888(10) 0.0422(6) Uani 1 1 d . . . . .
H58A H 0.3326 0.1625 0.4747 0.063 Uiso 1 1 calc R U . . .
H58B H 0.3453 0.0617 0.5018 0.063 Uiso 1 1 calc R U . . .
H58C H 0.3855 0.0954 0.4604 0.063 Uiso 1 1 calc R U . . .
C59 C 0.44623(14) 0.2403(2) 0.51278(11) 0.0452(6) Uani 1 1 d . . . . .
H59A H 0.4617 0.2202 0.4817 0.068 Uiso 1 1 calc R U . . .
H59B H 0.4823 0.2651 0.5405 0.068 Uiso 1 1 calc R U . . .
H59C H 0.4135 0.2887 0.5017 0.068 Uiso 1 1 calc R U . . .
C60 C 0.47062(12) 0.08560(19) 0.55605(11) 0.0400(6) Uani 1 1 d . . . . .
H60A H 0.4522 0.0287 0.5671 0.060 Uiso 1 1 calc R U . . .
H60B H 0.5022 0.1117 0.5868 0.060 Uiso 1 1 calc R U . . .
H60C H 0.4918 0.0710 0.5273 0.060 Uiso 1 1 calc R U . . .
C61 C 0.38335(11) 0.40464(16) 0.66925(9) 0.0306(5) Uani 1 1 d . . . . .
C62 C 0.32133(15) 0.4456(2) 0.67592(19) 0.0713(12) Uani 1 1 d . . . . .
H62A H 0.2915 0.4534 0.6405 0.107 Uiso 1 1 calc R U . . .
H62B H 0.3298 0.5063 0.6937 0.107 Uiso 1 1 calc R U . . .
H62C H 0.3022 0.4039 0.6979 0.107 Uiso 1 1 calc R U . . .
C63 C 0.41504(19) 0.4683(2) 0.63547(13) 0.0595(9) Uani 1 1 d . . . . .
H63A H 0.3866 0.4750 0.5994 0.089 Uiso 1 1 calc R U . . .
H63B H 0.4560 0.4411 0.6327 0.089 Uiso 1 1 calc R U . . .
H63C H 0.4229 0.5296 0.6526 0.089 Uiso 1 1 calc R U . . .
C64 C 0.43084(16) 0.3991(2) 0.72502(12) 0.0523(7) Uani 1 1 d . . . . .
H64A H 0.4402 0.4619 0.7396 0.079 Uiso 1 1 calc R U . . .
H64B H 0.4708 0.3694 0.7217 0.079 Uiso 1 1 calc R U . . .
H64C H 0.4117 0.3622 0.7492 0.079 Uiso 1 1 calc R U . . .
O6 O 0.62844(8) 0.43453(11) 0.85617(6) 0.0307(3) Uani 1 1 d . . . . .
C65 C 0.66906(13) 0.51555(17) 0.85581(10) 0.0375(5) Uani 1 1 d . . . . .
C66 C 0.6611(2) 0.5411(2) 0.79690(13) 0.0698(11) Uani 1 1 d . . . . .
H66A H 0.6792 0.4917 0.7789 0.105 Uiso 1 1 calc R U . . .
H66B H 0.6836 0.5997 0.7945 0.105 Uiso 1 1 calc R U . . .
H66C H 0.6153 0.5485 0.7795 0.105 Uiso 1 1 calc R U . . .
C67 C 0.73738(13) 0.49003(18) 0.88339(12) 0.0418(6) Uani 1 1 d . . . . .
H67A H 0.7397 0.4716 0.9206 0.063 Uiso 1 1 calc R U . . .
H67B H 0.7654 0.5438 0.8832 0.063 Uiso 1 1 calc R U . . .
H67C H 0.7514 0.4381 0.8643 0.063 Uiso 1 1 calc R U . . .
C68 C 0.64306(16) 0.5904(2) 0.88564(15) 0.0567(8) Uani 1 1 d . . . . .
H68A H 0.5986 0.6046 0.8667 0.085 Uiso 1 1 calc R U . . .
H68B H 0.6694 0.6466 0.8876 0.085 Uiso 1 1 calc R U . . .
H68C H 0.6443 0.5688 0.9221 0.085 Uiso 1 1 calc R U . . .
O8 O 0.32070(8) -0.15867(11) 0.57025(6) 0.0327(3) Uani 1 1 d . . . . .
C69 C 0.33490(12) -0.22441(18) 0.53231(10) 0.0379(5) Uani 1 1 d . . . . .
C70 C 0.28053(13) -0.22518(18) 0.48225(10) 0.0389(5) Uani 1 1 d . . . . .
H70A H 0.2403 -0.2407 0.4918 0.058 Uiso 1 1 calc R U . . .
H70B H 0.2893 -0.2717 0.4571 0.058 Uiso 1 1 calc R U . . .
H70C H 0.2767 -0.1636 0.4654 0.058 Uiso 1 1 calc R U . . .
C71 C 0.39695(15) -0.1909(3) 0.51975(15) 0.0675(10) Uani 1 1 d . . . . .
H71A H 0.3899 -0.1297 0.5025 0.101 Uiso 1 1 calc R U . . .
H71B H 0.4101 -0.2352 0.4955 0.101 Uiso 1 1 calc R U . . .
H71C H 0.4308 -0.1862 0.5532 0.101 Uiso 1 1 calc R U . . .
C72 C 0.3425(2) -0.3170(2) 0.56082(14) 0.0685(10) Uani 1 1 d . . . . .
H72A H 0.3791 -0.3142 0.5923 0.103 Uiso 1 1 calc R U . . .
H72B H 0.3499 -0.3657 0.5363 0.103 Uiso 1 1 calc R U . . .
H72C H 0.3033 -0.3312 0.5724 0.103 Uiso 1 1 calc R U . . .

loop_
_atom_site_aniso_label
_atom_site_aniso_U_11
_atom_site_aniso_U_22
_atom_site_aniso_U_33
_atom_site_aniso_U_23
_atom_site_aniso_U_13
_atom_site_aniso_U_12
V1 0.02196(18) 0.02282(18) 0.02946(18) -0.00095(14) 0.00612(14) -0.00142(14)
V2 0.02567(19) 0.02487(19) 0.02834(18) -0.00531(14) 0.00938(14) -0.00118(14)
O1 0.0235(7) 0.0221(7) 0.0284(7) -0.0020(6) 0.0043(6) -0.0015(6)
O2 0.0255(7) 0.0290(8) 0.0281(7) -0.0012(6) 0.0074(6) -0.0031(6)
O3 0.0282(8) 0.0258(8) 0.0294(7) -0.0063(6) 0.0106(6) -0.0029(6)
O4 0.0277(8) 0.0302(8) 0.0314(8) -0.0089(6) 0.0140(6) -0.0039(6)
O5 0.0272(8) 0.0340(9) 0.0401(9) -0.0002(7) 0.0092(7) 0.0013(7)
O7 0.0327(9) 0.0379(9) 0.0354(8) 0.0004(7) 0.0085(7) -0.0023(7)
C1 0.0201(9) 0.0228(10) 0.0266(9) -0.0012(8) 0.0069(7) 0.0007(8)
C2 0.0205(9) 0.0264(10) 0.0263(10) -0.0041(8) 0.0039(8) -0.0014(8)
C3 0.0222(10) 0.0295(11) 0.0258(10) -0.0008(8) 0.0040(8) 0.0012(8)
C4 0.0235(10) 0.0239(10) 0.0301(10) -0.0007(8) 0.0097(8) 0.0020(8)
C5 0.0231(10) 0.0241(10) 0.0268(10) -0.0049(8) 0.0075(8) -0.0016(8)
C6 0.0185(9) 0.0265(10) 0.0248(9) -0.0018(8) 0.0064(7) -0.0009(8)
C7 0.0293(11) 0.0308(11) 0.0267(10) -0.0037(9) 0.0003(8) -0.0050(9)
C8 0.0344(13) 0.0486(16) 0.0403(13) -0.0070(11) 0.0014(10) -0.0166(12)
C9 0.0433(14) 0.0344(13) 0.0372(12) -0.0125(10) 0.0030(10) -0.0008(11)
C10 0.0505(16) 0.0383(14) 0.0300(12) -0.0037(10) -0.0075(10) -0.0076(12)
C11 0.0317(11) 0.0249(11) 0.0335(11) 0.0004(8) 0.0097(9) 0.0018(9)
C12 0.0364(13) 0.0310(12) 0.0365(12) 0.0059(9) 0.0101(10) 0.0057(10)
C13 0.0354(13) 0.0325(13) 0.0502(14) 0.0062(11) 0.0100(11) -0.0041(10)
C14 0.0569(16) 0.0262(12) 0.0408(13) -0.0036(10) 0.0138(12) 0.0078(11)
C15 0.0184(9) 0.0274(10) 0.0227(9) -0.0022(8) 0.0054(7) -0.0023(8)
C16 0.0224(10) 0.0291(11) 0.0268(10) -0.0035(8) 0.0051(8) -0.0047(8)
C17 0.0263(11) 0.0364(12) 0.0330(11) -0.0011(9) 0.0120(9) -0.0070(9)
C18 0.0382(13) 0.0413(14) 0.0375(12) -0.0096(10) 0.0207(10) -0.0105(11)
C19 0.0351(12) 0.0359(13) 0.0367(12) -0.0096(10) 0.0182(10) -0.0107(10)
C20 0.0237(10) 0.0323(12) 0.0291(10) -0.0038(8) 0.0092(8) -0.0064(9)
C21 0.0184(9) 0.0325(11) 0.0220(9) -0.0025(8) 0.0047(7) -0.0029(8)
C22 0.0374(13) 0.0383(13) 0.0369(12) -0.0001(10) 0.0200(10) -0.0075(10)
C23 0.0387(14) 0.0496(16) 0.0514(15) -0.0008(12) 0.0200(12) -0.0171(12)
C24 0.0497(16) 0.0495(16) 0.0411(14) 0.0085(12) 0.0221(12) -0.0020(13)
C25 0.0598(18) 0.0499(16) 0.0480(15) -0.0043(12) 0.0355(14) -0.0154(14)
C26 0.0644(18) 0.0394(14) 0.0525(15) -0.0180(12) 0.0389(14) -0.0186(13)
C27 0.165(4) 0.057(2) 0.120(3) -0.050(2) 0.120(3) -0.051(3)
C28 0.079(2) 0.0453(16) 0.0395(14) -0.0073(12) 0.0118(14) -0.0286(15)
C29 0.0474(16) 0.0408(15) 0.084(2) -0.0197(14) 0.0257(15) 0.0011(13)
C30 0.0203(9) 0.0242(10) 0.0256(9) -0.0025(8) 0.0067(8) -0.0022(8)
C31 0.0217(10) 0.0268(10) 0.0241(9) -0.0005(8) 0.0083(8) -0.0007(8)
C32 0.0209(9) 0.0231(10) 0.0237(9) -0.0029(7) 0.0059(7) -0.0013(8)
C33 0.0205(10) 0.0283(11) 0.0294(10) 0.0001(8) 0.0080(8) -0.0045(8)
C34 0.0252(11) 0.0394(13) 0.0275(10) 0.0032(9) 0.0099(8) -0.0049(9)
C35 0.0251(10) 0.0351(12) 0.0228(9) -0.0012(8) 0.0063(8) -0.0030(9)
C36 0.0192(9) 0.0242(10) 0.0235(9) -0.0036(7) 0.0056(7) -0.0017(8)
C37 0.0246(10) 0.0223(10) 0.0243(9) -0.0007(7) 0.0086(8) -0.0001(8)
C38 0.0246(10) 0.0296(11) 0.0253(10) 0.0004(8) 0.0068(8) -0.0060(9)
C39 0.0181(9) 0.0332(11) 0.0292(10) 0.0030(8) 0.0061(8) -0.0012(8)
C40 0.0244(10) 0.0254(10) 0.0286(10) 0.0022(8) 0.0093(8) 0.0036(8)
C41 0.0247(10) 0.0231(10) 0.0267(10) -0.0020(8) 0.0081(8) -0.0017(8)
C42 0.0197(9) 0.0237(10) 0.0241(9) 0.0001(7) 0.0068(7) -0.0016(8)
C43 0.0281(11) 0.0383(13) 0.0348(11) -0.0067(10) 0.0083(9) -0.0134(10)
C44 0.0373(13) 0.0491(15) 0.0319(12) -0.0098(10) 0.0055(10) -0.0155(11)
C45 0.0285(13) 0.0603(18) 0.0561(16) -0.0174(13) 0.0135(11) -0.0198(12)
C46 0.0514(16) 0.0343(13) 0.0458(14) -0.0062(11) 0.0166(12) -0.0169(12)
C47 0.0264(11) 0.0264(11) 0.0408(12) 0.0012(9) 0.0121(9) 0.0055(9)
C48 0.057(3) 0.052(2) 0.052(2) 0.0146(18) 0.0207(18) 0.028(2)
C49 0.055(2) 0.0302(17) 0.058(2) 0.0003(15) 0.0351(19) 0.0055(15)
C50 0.042(2) 0.040(2) 0.085(3) -0.024(2) 0.0226(19) 0.0037(16)
C48X 0.046(6) 0.024(4) 0.063(6) 0.000(4) 0.025(5) 0.011(4)
C49X 0.034(4) 0.041(6) 0.071(7) -0.008(5) 0.021(4) 0.008(4)
C50X 0.055(6) 0.053(6) 0.041(4) -0.004(4) 0.016(4) 0.028(5)
C51 0.0200(9) 0.0276(11) 0.0263(10) -0.0053(8) 0.0067(8) -0.0027(8)
C52 0.0221(10) 0.0332(11) 0.0271(10) -0.0034(8) 0.0093(8) -0.0013(9)
C53 0.0246(10) 0.0313(11) 0.0297(10) -0.0004(9) 0.0097(8) -0.0031(9)
C54 0.0235(10) 0.0256(10) 0.0279(10) -0.0014(8) 0.0051(8) 0.0018(8)
C55 0.0206(10) 0.0281(11) 0.0236(9) -0.0033(8) 0.0067(7) 0.0008(8)
C56 0.0183(9) 0.0289(11) 0.0228(9) -0.0030(8) 0.0056(7) -0.0002(8)
C57 0.0321(12) 0.0390(13) 0.0338(11) -0.0075(10) 0.0182(9) -0.0060(10)
C58 0.0456(15) 0.0566(17) 0.0297(11) -0.0092(11) 0.0195(11) -0.0110(12)
C59 0.0508(16) 0.0493(16) 0.0461(14) -0.0049(12) 0.0324(13) -0.0090(13)
C60 0.0368(13) 0.0430(14) 0.0466(14) -0.0094(11) 0.0226(11) -0.0009(11)
C61 0.0320(12) 0.0263(11) 0.0361(11) -0.0031(9) 0.0133(9) -0.0017(9)
C62 0.0368(15) 0.0440(17) 0.136(3) -0.044(2) 0.0267(19) -0.0029(13)
C63 0.097(3) 0.0313(14) 0.0603(19) 0.0013(13) 0.0379(18) -0.0060(15)
C64 0.0590(18) 0.0390(15) 0.0532(16) -0.0104(12) 0.0027(14) -0.0114(13)
O6 0.0308(8) 0.0237(8) 0.0373(8) -0.0003(6) 0.0076(7) -0.0027(6)
C65 0.0441(14) 0.0242(11) 0.0423(13) 0.0014(9) 0.0070(11) -0.0082(10)
C66 0.106(3) 0.0535(19) 0.0457(17) 0.0133(14) 0.0104(17) -0.0266(19)
C67 0.0358(13) 0.0329(13) 0.0585(16) -0.0019(11) 0.0154(12) -0.0094(11)
C68 0.0512(17) 0.0338(15) 0.081(2) -0.0154(14) 0.0090(16) 0.0003(13)
O8 0.0357(9) 0.0290(8) 0.0349(8) -0.0061(6) 0.0118(7) 0.0022(7)
C69 0.0360(13) 0.0334(13) 0.0449(13) -0.0130(10) 0.0110(10) 0.0054(10)
C70 0.0417(14) 0.0363(13) 0.0394(13) -0.0089(10) 0.0113(11) -0.0045(11)
C71 0.0390(16) 0.100(3) 0.068(2) -0.033(2) 0.0232(15) -0.0051(17)
C72 0.100(3) 0.0387(16) 0.0544(18) -0.0056(14) -0.0042(18) 0.0198(17)

loop_
_atom_type_symbol
_atom_type_description
_atom_type_scat_dispersion_real
_atom_type_scat_dispersion_imag
_atom_type_scat_source
C C 0.0033 0.0016 'International Tables Vol C Tables 4.2.6.8 and 6.1.1.4'
H H 0.0000 0.0000 'International Tables Vol C Tables 4.2.6.8 and 6.1.1.4'
O O 0.0106 0.0060 'International Tables Vol C Tables 4.2.6.8 and 6.1.1.4'
V V 0.3005 0.5294 'International Tables Vol C Tables 4.2.6.8 and 6.1.1.4'
Cl Cl 0.1484 0.1585 'International Tables Vol C Tables 4.2.6.8 and 6.1.1.4'

loop_
_geom_angle_atom_site_label_1
_geom_angle_atom_site_label_2
_geom_angle_atom_site_label_3
_geom_angle
O5 V1 O6 112.95(8)
O5 V1 O2 106.92(8)
O6 V1 O2 107.42(7)
O5 V1 O1 107.64(8)
O6 V1 O1 110.58(7)
O2 V1 O1 111.31(7)
O7 V2 O8 111.37(8)
O7 V2 O4 107.89(8)
O8 V2 O4 106.54(8)
O7 V2 O3 108.46(8)
O8 V2 O3 108.72(8)
O4 V2 O3 113.89(7)
C1 O1 V1 126.91(13)
C16 O2 V1 126.91(13)
C37 O3 V2 132.98(13)
C51 O4 V2 134.67(13)
O1 C1 C6 117.55(18)
O1 C1 C2 120.71(18)
C6 C1 C2 121.72(19)
C3 C2 C1 116.40(18)
C3 C2 C7 120.97(19)
C1 C2 C7 122.63(19)
C2 C3 C4 123.57(19)
C5 C4 C3 117.35(19)
C5 C4 C11 119.95(19)
C3 C4 C11 122.62(19)
C6 C5 C4 122.05(19)
C5 C6 C1 118.70(19)
C5 C6 C15 120.56(18)
C1 C6 C15 120.74(19)
C8 C7 C10 106.7(2)
C8 C7 C2 111.25(19)
C10 C7 C2 111.42(19)
C8 C7 C9 109.5(2)
C10 C7 C9 107.1(2)
C2 C7 C9 110.72(18)
C12 C11 C4 112.15(19)
C12 C11 C13 108.83(19)
C4 C11 C13 108.72(18)
C12 C11 C14 107.34(19)
C4 C11 C14 109.99(19)
C13 C11 C14 109.8(2)
C6 C15 C30 114.10(17)
C6 C15 C21 110.35(16)
C30 C15 C21 111.48(16)
O2 C16 C21 117.52(18)
O2 C16 C17 120.98(19)
C21 C16 C17 121.4(2)
C18 C17 C16 116.7(2)
C18 C17 C22 121.1(2)
C16 C17 C22 122.2(2)
C19 C18 C17 123.6(2)
C18 C19 C20 117.7(2)
C18 C19 C26 123.3(2)
C20 C19 C26 119.0(2)
C21 C20 C19 121.8(2)
C20 C21 C16 118.77(19)
C20 C21 C15 120.53(19)
C16 C21 C15 120.64(19)
C24 C22 C23 110.5(2)
C24 C22 C25 107.1(2)
C23 C22 C25 107.2(2)
C24 C22 C17 110.5(2)
C23 C22 C17 110.2(2)
C25 C22 C17 111.4(2)
C29 C26 C19 109.9(2)
C29 C26 C27 109.9(3)
C19 C26 C27 111.7(2)
C29 C26 C28 109.5(2)
C19 C26 C28 108.5(2)
C27 C26 C28 107.3(3)
C35 C30 C31 117.99(18)
C35 C30 C15 123.52(18)
C31 C30 C15 118.28(18)
C32 C31 C30 122.22(19)
C31 C32 C33 118.72(18)
C31 C32 C36 119.44(17)
C33 C32 C36 121.42(18)
C34 C33 C32 119.93(19)
C33 C34 C35 120.75(19)
C34 C35 C30 120.37(19)
C56 C36 C42 111.33(16)
C56 C36 C32 112.46(16)
C42 C36 C32 113.99(16)
O3 C37 C42 117.42(18)
O3 C37 C38 120.89(18)
C42 C37 C38 121.61(19)
C39 C38 C37 116.17(19)
C39 C38 C43 121.24(19)
C37 C38 C43 122.6(2)
C38 C39 C40 123.99(19)
C41 C40 C39 117.17(19)
C41 C40 C47 121.96(19)
C39 C40 C47 120.87(19)
C40 C41 C42 121.96(19)
C41 C42 C37 118.96(18)
C41 C42 C36 120.57(18)
C37 C42 C36 120.47(18)
C38 C43 C45 111.5(2)
C38 C43 C46 110.18(19)
C45 C43 C46 107.6(2)
C38 C43 C44 110.94(19)
C45 C43 C44 107.0(2)
C46 C43 C44 109.6(2)
C48X C47 C40 109.8(4)
C49 C47 C40 110.9(2)
C49 C47 C50 108.6(3)
C40 C47 C50 112.7(2)
C48X C47 C49X 110.4(6)
C40 C47 C49X 110.8(4)
C49 C47 C48 108.1(3)
C40 C47 C48 109.2(2)
C50 C47 C48 107.2(3)
C48X C47 C50X 111.7(7)
C40 C47 C50X 107.3(4)
C49X C47 C50X 106.8(7)
O4 C51 C56 117.27(18)
O4 C51 C52 121.36(18)
C56 C51 C52 121.25(19)
C53 C52 C51 116.80(19)
C53 C52 C57 121.1(2)
C51 C52 C57 122.0(2)
C52 C53 C54 123.7(2)
C55 C54 C53 117.0(2)
C55 C54 C61 119.72(19)
C53 C54 C61 123.1(2)
C56 C55 C54 122.46(19)
C55 C56 C51 118.66(19)
C55 C56 C36 120.82(18)
C51 C56 C36 120.43(19)
C58 C57 C60 110.1(2)
C58 C57 C59 106.8(2)
C60 C57 C59 107.8(2)
C58 C57 C52 111.80(19)
C60 C57 C52 108.70(19)
C59 C57 C52 111.5(2)
C62 C61 C54 111.0(2)
C62 C61 C63 111.1(3)
C54 C61 C63 112.4(2)
C62 C61 C64 108.4(3)
C54 C61 C64 107.8(2)
C63 C61 C64 105.8(2)
C65 O6 V1 143.63(15)
O6 C65 C68 105.7(2)
O6 C65 C67 108.47(19)
C68 C65 C67 112.0(2)
O6 C65 C66 106.1(2)
C68 C65 C66 111.5(3)
C67 C65 C66 112.5(3)
C69 O8 V2 143.45(16)
O8 C69 C72 105.4(2)
O8 C69 C70 109.4(2)
C72 C69 C70 112.0(2)
O8 C69 C71 106.1(2)
C72 C69 C71 112.7(3)
C70 C69 C71 110.8(2)

loop_
_geom_bond_atom_site_label_1
_geom_bond_atom_site_label_2
_geom_bond_distance
V1 O5 1.5890(16)
V1 O6 1.7298(16)
V1 O2 1.7908(15)
V1 O1 1.7963(15)
V2 O7 1.5908(17)
V2 O8 1.7323(16)
V2 O4 1.7891(16)
V2 O3 1.7904(15)
O1 C1 1.379(2)
O2 C16 1.378(3)
O3 C37 1.379(2)
O4 C51 1.374(3)
C1 C6 1.404(3)
C1 C2 1.409(3)
C2 C3 1.398(3)
C2 C7 1.538(3)
C3 C4 1.401(3)
C4 C5 1.389(3)
C4 C11 1.530(3)
C5 C6 1.388(3)
C6 C15 1.527(3)
C7 C8 1.529(3)
C7 C10 1.534(3)
C7 C9 1.541(3)
C11 C12 1.527(3)
C11 C13 1.537(3)
C11 C14 1.539(3)
C15 C30 1.530(3)
C15 C21 1.533(3)
C16 C21 1.405(3)
C16 C17 1.408(3)
C17 C18 1.393(3)
C17 C22 1.546(3)
C18 C19 1.390(3)
C19 C20 1.391(3)
C19 C26 1.534(3)
C20 C21 1.385(3)
C22 C24 1.528(4)
C22 C23 1.533(4)
C22 C25 1.537(3)
C26 C29 1.529(5)
C26 C27 1.535(4)
C26 C28 1.546(4)
C30 C35 1.391(3)
C30 C31 1.396(3)
C31 C32 1.389(3)
C32 C33 1.390(3)
C32 C36 1.529(3)
C33 C34 1.387(3)
C34 C35 1.390(3)
C36 C56 1.520(3)
C36 C42 1.524(3)
C37 C42 1.397(3)
C37 C38 1.416(3)
C38 C39 1.393(3)
C38 C43 1.534(3)
C39 C40 1.404(3)
C40 C41 1.384(3)
C40 C47 1.539(3)
C41 C42 1.395(3)
C43 C45 1.534(3)
C43 C46 1.536(4)
C43 C44 1.542(3)
C47 C48X 1.474(9)
C47 C49 1.504(4)
C47 C50 1.541(4)
C47 C49X 1.541(9)
C47 C48 1.553(4)
C47 C50X 1.553(9)
C51 C56 1.405(3)
C51 C52 1.412(3)
C52 C53 1.390(3)
C52 C57 1.540(3)
C53 C54 1.398(3)
C54 C55 1.388(3)
C54 C61 1.530(3)
C55 C56 1.385(3)
C57 C58 1.535(3)
C57 C60 1.536(4)
C57 C59 1.536(4)
C61 C62 1.503(4)
C61 C63 1.531(4)
C61 C64 1.542(4)
O6 C65 1.456(3)
C65 C68 1.505(4)
C65 C67 1.508(4)
C65 C66 1.525(4)
O8 C69 1.443(3)
C69 C72 1.508(4)
C69 C70 1.508(4)
C69 C71 1.524(4)

loop_
_geom_torsion_atom_site_label_1
_geom_torsion_atom_site_label_2
_geom_torsion_atom_site_label_3
_geom_torsion_atom_site_label_4
_geom_torsion
O5 V1 O1 C1 -44.15(17)
O6 V1 O1 C1 -167.96(15)
O2 V1 O1 C1 72.72(17)
O5 V1 O2 C16 44.32(18)
O6 V1 O2 C16 165.84(16)
O1 V1 O2 C16 -72.98(17)
O7 V2 O3 C37 -64.71(19)
O8 V2 O3 C37 174.04(17)
O4 V2 O3 C37 55.4(2)
O7 V2 O4 C51 65.9(2)
O8 V2 O4 C51 -174.45(18)
O3 V2 O4 C51 -54.6(2)
V1 O1 C1 C6 -69.7(2)
V1 O1 C1 C2 111.79(19)
O1 C1 C2 C3 -177.08(18)
C6 C1 C2 C3 4.5(3)
O1 C1 C2 C7 3.1(3)
C6 C1 C2 C7 -175.35(19)
C1 C2 C3 C4 -0.8(3)
C7 C2 C3 C4 179.0(2)
C2 C3 C4 C5 -2.6(3)
C2 C3 C4 C11 -179.4(2)
C3 C4 C5 C6 2.6(3)
C11 C4 C5 C6 179.44(19)
C4 C5 C6 C1 0.9(3)
C4 C5 C6 C15 -179.64(18)
O1 C1 C6 C5 176.94(18)
C2 C1 C6 C5 -4.6(3)
O1 C1 C6 C15 -2.5(3)
C2 C1 C6 C15 175.96(18)
C3 C2 C7 C8 113.4(2)
C1 C2 C7 C8 -66.8(3)
C3 C2 C7 C10 -5.5(3)
C1 C2 C7 C10 174.3(2)
C3 C2 C7 C9 -124.6(2)
C1 C2 C7 C9 55.2(3)
C5 C4 C11 C12 169.21(19)
C3 C4 C11 C12 -14.1(3)
C5 C4 C11 C13 -70.4(3)
C3 C4 C11 C13 106.3(2)
C5 C4 C11 C14 49.8(3)
C3 C4 C11 C14 -133.5(2)
C5 C6 C15 C30 47.8(3)
C1 C6 C15 C30 -132.7(2)
C5 C6 C15 C21 -78.6(2)
C1 C6 C15 C21 100.9(2)
V1 O2 C16 C21 69.3(2)
V1 O2 C16 C17 -113.4(2)
O2 C16 C17 C18 179.8(2)
C21 C16 C17 C18 -3.0(3)
O2 C16 C17 C22 -1.2(3)
C21 C16 C17 C22 176.0(2)
C16 C17 C18 C19 0.9(4)
C22 C17 C18 C19 -178.1(2)
C17 C18 C19 C20 0.7(4)
C17 C18 C19 C26 177.0(3)
C18 C19 C20 C21 -0.1(4)
C26 C19 C20 C21 -176.6(2)
C19 C20 C21 C16 -2.0(3)
C19 C20 C21 C15 175.1(2)
O2 C16 C21 C20 -179.12(18)
C17 C16 C21 C20 3.6(3)
O2 C16 C21 C15 3.8(3)
C17 C16 C21 C15 -173.47(19)
C6 C15 C21 C20 81.0(2)
C30 C15 C21 C20 -46.9(3)
C6 C15 C21 C16 -102.0(2)
C30 C15 C21 C16 130.1(2)
C18 C17 C22 C24 125.1(3)
C16 C17 C22 C24 -53.8(3)
C18 C17 C22 C23 -112.5(3)
C16 C17 C22 C23 68.6(3)
C18 C17 C22 C25 6.3(3)
C16 C17 C22 C25 -172.6(2)
C18 C19 C26 C29 125.1(3)
C20 C19 C26 C29 -58.6(3)
C18 C19 C26 C27 2.8(5)
C20 C19 C26 C27 179.1(3)
C18 C19 C26 C28 -115.2(3)
C20 C19 C26 C28 61.1(3)
C6 C15 C30 C35 21.7(3)
C21 C15 C30 C35 147.5(2)
C6 C15 C30 C31 -163.65(18)
C21 C15 C30 C31 -37.8(3)
C35 C30 C31 C32 -0.7(3)
C15 C30 C31 C32 -175.61(19)
C30 C31 C32 C33 -0.8(3)
C30 C31 C32 C36 -173.43(19)
C31 C32 C33 C34 1.6(3)
C36 C32 C33 C34 174.0(2)
C32 C33 C34 C35 -0.9(3)
C33 C34 C35 C30 -0.6(4)
C31 C30 C35 C34 1.4(3)
C15 C30 C35 C34 176.0(2)
C31 C32 C36 C56 -32.2(3)
C33 C32 C36 C56 155.39(19)
C31 C32 C36 C42 -160.13(19)
C33 C32 C36 C42 27.4(3)
V2 O3 C37 C42 -63.7(3)
V2 O3 C37 C38 119.6(2)
O3 C37 C38 C39 -179.14(18)
C42 C37 C38 C39 4.2(3)
O3 C37 C38 C43 2.1(3)
C42 C37 C38 C43 -174.6(2)
C37 C38 C39 C40 -1.3(3)
C43 C38 C39 C40 177.5(2)
C38 C39 C40 C41 -1.3(3)
C38 C39 C40 C47 179.6(2)
C39 C40 C41 C42 1.0(3)
C47 C40 C41 C42 -179.81(19)
C40 C41 C42 C37 1.8(3)
C40 C41 C42 C36 -177.62(19)
O3 C37 C42 C41 178.73(18)
C38 C37 C42 C41 -4.5(3)
O3 C37 C42 C36 -1.9(3)
C38 C37 C42 C36 174.88(19)
C56 C36 C42 C41 -77.7(2)
C32 C36 C42 C41 50.8(3)
C56 C36 C42 C37 102.9(2)
C32 C36 C42 C37 -128.6(2)
C39 C38 C43 C45 -3.1(3)
C37 C38 C43 C45 175.7(2)
C39 C38 C43 C46 -122.4(2)
C37 C38 C43 C46 56.3(3)
C39 C38 C43 C44 116.1(2)
C37 C38 C43 C44 -65.2(3)
C41 C40 C47 C48X 67.9(6)
C39 C40 C47 C48X -112.9(5)
C41 C40 C47 C49 -121.7(3)
C39 C40 C47 C49 57.4(3)
C41 C40 C47 C50 0.2(3)
C39 C40 C47 C50 179.3(3)
C41 C40 C47 C49X -169.9(5)
C39 C40 C47 C49X 9.2(6)
C41 C40 C47 C48 119.3(3)
C39 C40 C47 C48 -61.6(3)
C41 C40 C47 C50X -53.7(6)
C39 C40 C47 C50X 125.5(6)
V2 O4 C51 C56 62.2(3)
V2 O4 C51 C52 -121.7(2)
O4 C51 C52 C53 -178.06(19)
C56 C51 C52 C53 -2.1(3)
O4 C51 C52 C57 -2.0(3)
C56 C51 C52 C57 174.0(2)
C51 C52 C53 C54 0.7(3)
C57 C52 C53 C54 -175.3(2)
C52 C53 C54 C55 0.0(3)
C52 C53 C54 C61 175.8(2)
C53 C54 C55 C56 0.5(3)
C61 C54 C55 C56 -175.39(19)
C54 C55 C56 C51 -1.9(3)
C54 C55 C56 C36 174.77(19)
O4 C51 C56 C55 178.78(18)
C52 C51 C56 C55 2.6(3)
O4 C51 C56 C36 2.1(3)
C52 C51 C56 C36 -174.00(19)
C42 C36 C56 C55 81.6(2)
C32 C36 C56 C55 -47.7(3)
C42 C36 C56 C51 -101.8(2)
C32 C36 C56 C51 128.9(2)
C53 C52 C57 C58 -122.6(2)
C51 C52 C57 C58 61.5(3)
C53 C52 C57 C60 115.6(2)
C51 C52 C57 C60 -60.3(3)
C53 C52 C57 C59 -3.1(3)
C51 C52 C57 C59 -179.0(2)
C55 C54 C61 C62 -56.0(3)
C53 C54 C61 C62 128.4(3)
C55 C54 C61 C63 178.9(2)
C53 C54 C61 C63 3.2(3)
C55 C54 C61 C64 62.6(3)
C53 C54 C61 C64 -113.0(2)
O5 V1 O6 C65 11.7(3)
O2 V1 O6 C65 -106.0(2)
O1 V1 O6 C65 132.4(2)
V1 O6 C65 C68 -150.9(2)
V1 O6 C65 C67 -30.6(4)
V1 O6 C65 C66 90.6(3)
O7 V2 O8 C69 17.3(3)
O4 V2 O8 C69 -100.1(3)
O3 V2 O8 C69 136.8(3)
V2 O8 C69 C72 -159.7(2)
V2 O8 C69 C70 -39.0(4)
V2 O8 C69 C71 80.5(3)
